data_2007088
loop_
_publ_author_name
'Blake, Alexander J.'
'Li, Wan-Sheung'
'Lippolis, Vito'
'Schr\"oder, Martin'

_publ_section_title
;
 Bis(acetonitrile-<i>N</i>)(1,4,8,12-tetraazacyclopentadecane)nickel(II)
 Bis(triiodide) and (1,4,8,12-Tetraazacyclopentadecane)palladium(II)
 Bis(triiodide)
;
_journal_issue 3
_journal_name_full 'Acta Crystallographica Section C'
_journal_page_first 299
_journal_page_last 302
_journal_paper_doi 10.1107/S0108270197014200
_journal_volume 54
_journal_year 1998
_chemical_formula_iupac '[Pd (C11 H26 N4)] [I3]2'
_chemical_formula_moiety 'C11 H26 N4 Pd 2+, 2I3 -'
_chemical_formula_sum 'C11 H26 I6 N4 Pd'
_chemical_formula_weight 1082.2
_chemical_name_systematic
;
 ?
;
_space_group_IT_number 2
_symmetry_cell_setting triclinic
_symmetry_space_group_name_Hall '-P 1'
_symmetry_space_group_name_H-M 'P -1'
_audit_creation_method SHELXL
_cell_angle_alpha 99.03(9)
_cell_angle_beta 101.14(9)
_cell_angle_gamma 107.43(10)
_cell_formula_units_Z 1
_cell_length_a 7.787(7)
_cell_length_b 9.173(9)
_cell_length_c 9.382(6)
_cell_measurement_reflns_used 28
_cell_measurement_temperature 150
_cell_measurement_theta_max 16.5
_cell_measurement_theta_min 13.0
_cell_volume 610.6(11)
_computing_cell_refinement STADI4
_computing_data_collection 'STADI4 (Stoe & Cie, 1996a)'
_computing_data_reduction 'X-RED (Stoe & Cie, 1996b)'
_computing_molecular_graphics 'SHELXTL/PC (Sheldrick, 1995)'
_computing_publication_material SHELXL96
_computing_structure_refinement 'SHELXL96 (Sheldrick, 1997)'
_computing_structure_solution 'SHELXS86 (Sheldrick, 1990)'
_diffrn_ambient_temperature 150
_diffrn_measurement_device
;
Stoe Stadi-4 four-circle diffractometer with Oxford Cryosystems open-flow
cryostat (Cosier & Glazer, 1986)
;
_diffrn_measurement_method \w/\q
_diffrn_radiation_monochromator graphite
_diffrn_radiation_source 'fine-focus sealed tube'
_diffrn_radiation_type MoK\a
_diffrn_radiation_wavelength 0.71073
_diffrn_reflns_av_R_equivalents 0.0000
_diffrn_reflns_av_sigmaI/netI 0.0225
_diffrn_reflns_limit_h_max 8
_diffrn_reflns_limit_h_min -9
_diffrn_reflns_limit_k_max 10
_diffrn_reflns_limit_k_min -10
_diffrn_reflns_limit_l_max 11
_diffrn_reflns_limit_l_min 0
_diffrn_reflns_number 2146
_diffrn_reflns_theta_max 25.09
_diffrn_reflns_theta_min 2.84
_diffrn_standards_decay_% 4.0
_diffrn_standards_interval_time 60
_diffrn_standards_number 3
_exptl_absorpt_coefficient_mu 8.346
_exptl_absorpt_correction_T_max 0.392
_exptl_absorpt_correction_T_min 0.204
_exptl_absorpt_correction_type '\y scans (North, Phillips & Mathews, 1968)'
_exptl_crystal_colour 'dark red'
_exptl_crystal_density_diffrn 2.943
_exptl_crystal_density_meas ?
_exptl_crystal_description lath
_exptl_crystal_F_000 484
_exptl_crystal_size_max 0.35
_exptl_crystal_size_mid 0.19
_exptl_crystal_size_min 0.07
_refine_diff_density_max '1.51 (0.83\%A from I1)'
_refine_diff_density_min '-1.84 (0.84\%A from I1)'
_refine_ls_extinction_coef 0.0012(3)
_refine_ls_extinction_method SHELXL
_refine_ls_goodness_of_fit_all 1.154
_refine_ls_goodness_of_fit_obs 1.145
_refine_ls_hydrogen_treatment 'H atoms placed using riding model'
_refine_ls_matrix_type full
_refine_ls_number_parameters 100
_refine_ls_number_reflns 2146
_refine_ls_number_restraints 11
_refine_ls_restrained_S_all 1.154
_refine_ls_restrained_S_obs 1.143
_refine_ls_R_factor_all 0.0610
_refine_ls_R_factor_obs .0503
_refine_ls_shift/esd_max 0.001
_refine_ls_shift/esd_mean 0.000
_refine_ls_structure_factor_coef Fsqd
_refine_ls_weighting_details 'w = 1/[\s^2^(Fo^2^)+(0.032P)^2^+11.04P] where P=(Fo^2^+2Fc^2^)/3'
_refine_ls_weighting_scheme calc
_refine_ls_wR_factor_all 0.1133
_refine_ls_wR_factor_obs .1044
_reflns_number_observed 1863
_reflns_number_total 2146
_reflns_observed_criterion >2sigma(I)
_cod_data_source_file ha1203.cif
_cod_data_source_block 2
_cod_depositor_comments
;
The following automatic conversions were performed:
'_geom_bond_publ_flag' value 'Yes' changed to 'yes' according to
'/home/saulius/struct/CIF-dictionaries/cif_core.dic' dictionary named
'cif_core.dic' version 2.4.1 from 2010-06-29 (4 times).

Automatic conversion script
Id: cif_fix_enum 1527 2010-12-29 10:47:43Z saulius 

The following automatic conversions were performed:

'_exptl_crystal_density_meas' value 'not measured' was changed to '?'
- the value is perceived as not measured.

Automatic conversion script
Id: cif_fix_values 3008 2015-01-20 13:52:24Z robertas 

The following automatic conversions were performed:

'_refine_ls_weighting_scheme' value 'calc w =
1/[\s^2^(Fo^2^)+(0.032P)^2^+11.04P] where P=(Fo^2^+2Fc^2^)/3' was
changed to 'calc'. New tag '_refine_ls_weighting_details' was
created. The value of the new tag was set to 'w =
1/[\s^2^(Fo^2^)+(0.032P)^2^+11.04P] where P=(Fo^2^+2Fc^2^)/3'.

Automatic conversion script
Id: cif_fix_values 3143 2015-03-26 13:38:13Z robertas 
;
_cod_original_cell_volume 610.6(9)
_cod_database_code 2007088

loop_
_symmetry_equiv_pos_as_xyz
'x, y, z'
'-x, -y, -z'

loop_
_atom_site_aniso_label
_atom_site_aniso_U_11
_atom_site_aniso_U_22
_atom_site_aniso_U_33
_atom_site_aniso_U_12
_atom_site_aniso_U_13
_atom_site_aniso_U_23
Pd .0372(7) .0230(6) .0242(6) .0048(5) .0019(5) .0079(5)
N1 .069(8) .037(6) .038(6) .012(5) .018(5) .009(5)
C2 .097(13) .032(7) .068(10) .008(8) -.016(9) .005(7)
C3 .068(10) .072(11) .057(9) -.007(9) -.006(8) .029(8)
C4 .041(7) .063(9) .054(8) .007(6) .014(6) .040(7)
N5 .064(7) .061(7) .042(6) .021(6) .020(6) .027(5)
I1 .0656(7) .1028(9) .0647(6) .0569(6) .0352(5) .0550(6)
I2 .0447(5) .0321(4) .0333(4) .0178(3) .0048(3) .0074(3)
I3 .0867(7) .0459(5) .0443(5) .0257(5) .0127(5) .0201(4)

loop_
_atom_site_label
_atom_site_fract_x
_atom_site_fract_y
_atom_site_fract_z
_atom_site_U_iso_or_equiv
_atom_site_thermal_displace_type
_atom_site_calc_flag
_atom_site_refinement_flags
_atom_site_occupancy
_atom_site_disorder_group
_atom_site_type_symbol
Pd .0000 .0000 .5000 .0300(3) Uani d S 1 . Pd
N1 .1503(16) .2170(12) .6396(11) .049(3) Uani d D 1 . N
C2 .171(2) .3538(15) .5720(17) .075(5) Uani d D 1 . C
H2A .2440 .4506 .6498 .090 Uiso calc R 1 . H
H2B .0458 .3598 .5335 .090 Uiso calc R 1 . H
C3 .264(2) .3463(18) .4474(15) .074(5) Uani d D 1 . C
H3A .3837 .3309 .4847 .089 Uiso calc R 1 . H
H3B .2926 .4486 .4189 .089 Uiso calc R 1 . H
C4 .1529(18) .2180(14) .3092(14) .052(4) Uani d D 1 . C
H4A .0271 .2246 .2772 .062 Uiso calc R 1 . H
H4B .2148 .2337 .2273 .062 Uiso calc R 1 . H
N5 .1363(16) .0637(13) .3371(11) .053(3) Uani d D 1 . N
C6 .138(4) -.041(3) .205(3) .067(8) Uiso d PD .50 1 C
H6A .2140 -.1071 .2315 .081 Uiso calc PR .50 1 H
H6B .1902 .0191 .1347 .081 Uiso calc PR .50 1 H
C7 -.063(3) -.141(3) .136(3) .058(7) Uiso d PD .50 1 C
H7A -.0778 -.1868 .0292 .069 Uiso calc PR .50 1 H
H7B -.1402 -.0729 .1395 .069 Uiso calc PR .50 1 H
C8 -.134(6) -.273(3) .211(3) .072(10) Uiso d PD .50 1 C
H8A -.2580 -.3440 .1494 .086 Uiso calc PR .50 1 H
H8B -.0490 -.3339 .2177 .086 Uiso calc PR .50 1 H
C6A .013(4) -.060(2) .200(2) .054(7) Uiso d PD .50 2 C
H6AA .0831 -.0649 .1230 .065 Uiso calc PR .50 2 H
H6AB -.0960 -.0312 .1598 .065 Uiso calc PR .50 2 H
C7A -.052(5) -.222(3) .239(3) .067(9) Uiso d PD .50 2 C
H7AB -.1375 -.3006 .1487 .081 Uiso calc PR .50 2 H
H7AC .0564 -.2547 .2706 .081 Uiso calc PR .50 2 H
I1 .37944(14) .88612(14) .64546(11) .0642(4) Uani d . 1 . I
I2 .36383(11) .74962(8) .90959(8) .0364(2) Uani d . 1 . I
I3 .33942(15) .60015(11) 1.15543(10) .0577(3) Uani d . 1 . I

loop_
_atom_type_symbol
_atom_type_description
_atom_type_scat_dispersion_real
_atom_type_scat_dispersion_imag
_atom_type_scat_source
C C 0.0033 0.0016 'International Tables Vol C Tables 4.2.6.8 and 6.1.1.4'
H H 0.0000 0.0000 'International Tables Vol C Tables 4.2.6.8 and 6.1.1.4'
N N 0.0061 0.0033 'International Tables Vol C Tables 4.2.6.8 and 6.1.1.4'
Pd Pd -0.9988 1.0072 'International Tables Vol C Tables 4.2.6.8 and 6.1.1.4'
I I -0.4742 1.8119 'International Tables Vol C Tables 4.2.6.8 and 6.1.1.4'

loop_
_geom_angle_atom_site_label_1
_geom_angle_atom_site_label_2
_geom_angle_atom_site_label_3
_geom_angle_site_symmetry_1
_geom_angle_site_symmetry_3
_geom_angle
_geom_angle_publ_flag
N1 Pd N1 2_556 . 180.0000(10) ?
N1 Pd N5 2_556 . 90.0(4) ?
N1 Pd N5 . . 90.0(4) yes
N1 Pd N5 2_556 2_556 90.0(4) ?
N1 Pd N5 . 2_556 90.0(4) ?
N5 Pd N5 . 2_556 180.000(2) ?
C8 N1 C2 2_556 . 104.2(14) ?
C2 N1 C7A . 2_556 112.8(14) ?
C8 N1 Pd 2_556 . 126.2(14) ?
C2 N1 Pd . . 116.7(8) ?
C7A N1 Pd 2_556 . 103.2(14) ?
N1 C2 C3 . . 112.6(13) ?
C2 C3 C4 . . 115.2(12) ?
N5 C4 C3 . . 111.2(11) ?
C4 N5 C6 . . 110.4(16) ?
C4 N5 C6A . . 109.2(13) ?
C4 N5 Pd . . 116.4(8) ?
C6 N5 Pd . . 126.5(14) ?
C6A N5 Pd . . 101.7(12) ?
N5 C6 C7 . . 105(2) ?
C6 C7 C8 . . 114(3) ?
N1 C8 C7 2_556 . 113(2) ?
N5 C6A C7A . . 111(2) ?
N1 C7A C6A 2_556 . 111(2) ?
I1 I2 I3 . . 176.85(4) yes

loop_
_geom_bond_atom_site_label_1
_geom_bond_atom_site_label_2
_geom_bond_site_symmetry_2
_geom_bond_distance
_geom_bond_publ_flag
Pd N1 2_556 2.060(11) ?
Pd N1 . 2.060(11) yes
Pd N5 . 2.084(10) yes
Pd N5 2_556 2.084(10) ?
N1 C8 2_556 1.454(18) ?
N1 C2 . 1.473(13) ?
N1 C7A 2_556 1.492(18) ?
C2 C3 . 1.494(16) ?
C3 C4 . 1.514(15) ?
C4 N5 . 1.452(13) ?
N5 C6 . 1.453(18) ?
N5 C6A . 1.504(17) ?
C6 C7 . 1.509(19) ?
C7 C8 . 1.515(19) ?
C8 N1 2_556 1.454(18) ?
C6A C7A . 1.546(19) ?
C7A N1 2_556 1.492(18) ?
I1 I2 . 2.953(3) yes
I2 I3 . 2.871(3) yes

loop_
_geom_torsion_atom_site_label_1
_geom_torsion_atom_site_label_2
_geom_torsion_atom_site_label_3
_geom_torsion_atom_site_label_4
_geom_torsion_site_symmetry_1
_geom_torsion_site_symmetry_4
_geom_torsion
C8 N1 C2 C3 2_556 . 157(2)
C7A N1 C2 C3 2_556 . -178.4(19)
N1 C2 C3 C4 . . 67.9(18)
C2 C3 C4 N5 . . -69.1(17)
C3 C4 N5 C6 . . -145.2(15)
C3 C4 N5 C6A . . 175.9(16)
C4 N5 C6 C7 . . -101(2)
C6A N5 C6 C7 . . -6(2)
N5 C6 C7 C8 . . -79(3)
C6 C7 C8 N1 . 2_556 69(4)
C4 N5 C6A C7A . . -164.1(18)
C6 N5 C6A C7A . . 97(3)
N5 C6A C7A N1 . 2_556 57(3)
